data_7033021
loop_
_publ_author_name
'Goura, Joydeb'
'Walsh, James P. S.'
'Tuna, Floriana'
'Chandrasekhar, Vadapalli'

_publ_section_title
;
 Synthesis, structure, and magnetism of non-planar heptanuclear
 lanthanide(III) complexes.
;
_journal_issue 3
_journal_name_full 'Dalton transactions (Cambridge, England : 2003)'
_journal_page_first 1142
_journal_page_last 1149
_journal_paper_doi 10.1039/c4dt01603c
_journal_volume 44
_journal_year 2015
_chemical_formula_moiety 'C78 H72 Gd7 N22 O32, 3(N O3)'
_chemical_formula_sum 'C78 H72 Gd7 N25 O41'
_chemical_formula_weight 3116.35
_space_group_crystal_system triclinic
_space_group_IT_number 2
_space_group_name_Hall '-P 1'
_space_group_name_H-M_alt 'P -1'
_symmetry_space_group_name_Hall '-P 1'
_symmetry_space_group_name_H-M 'P -1'
_atom_sites_solution_hydrogens geom
_atom_sites_solution_primary direct
_audit_creation_date 2014-10-30
_audit_creation_method
;
Olex2 1.2
(compiled 2014.09.19 svn.r3010 for OlexSys, GUI svn.r4874)
;
_cell_angle_alpha 104.005(5)
_cell_angle_beta 97.732(5)
_cell_angle_gamma 92.583(5)
_cell_formula_units_Z 2
_cell_length_a 14.741(5)
_cell_length_b 16.229(5)
_cell_length_c 24.658(5)
_cell_measurement_reflns_used 6646
_cell_measurement_temperature 100(2)
_cell_measurement_theta_max 27.65
_cell_measurement_theta_min 2.43
_cell_volume 5653(3)
_computing_molecular_graphics 'Olex2 (Dolomanov et al., 2009)'
_computing_publication_material 'Olex2 (Dolomanov et al., 2009)'
_computing_structure_refinement 'ShelXL (Sheldrick, 2008)'
_computing_structure_solution 'ShelXS (Sheldrick, 2008)'
_diffrn_ambient_temperature 100(2)
_diffrn_measured_fraction_theta_full 0.965
_diffrn_measured_fraction_theta_max 0.989
_diffrn_measurement_device_type 'Bruker APEX-II CCD'
_diffrn_measurement_method '\f and \w scans'
_diffrn_radiation_monochromator graphite
_diffrn_radiation_type MoK\a
_diffrn_radiation_wavelength 0.71069
_diffrn_reflns_av_R_equivalents 0.1374
_diffrn_reflns_av_unetI/netI 0.2436
_diffrn_reflns_Laue_measured_fraction_full 0.965
_diffrn_reflns_Laue_measured_fraction_max 0.989
_diffrn_reflns_limit_h_max 17
_diffrn_reflns_limit_h_min -19
_diffrn_reflns_limit_k_max 21
_diffrn_reflns_limit_k_min -20
_diffrn_reflns_limit_l_max 32
_diffrn_reflns_limit_l_min -32
_diffrn_reflns_number 46014
_diffrn_reflns_point_group_measured_fraction_full 0.965
_diffrn_reflns_point_group_measured_fraction_max 0.989
_diffrn_reflns_theta_full 25.240
_diffrn_reflns_theta_max 25.026
_diffrn_reflns_theta_min 4.085
_diffrn_standards_number 0
_exptl_absorpt_coefficient_mu 4.135
_exptl_absorpt_correction_T_max 0.7457
_exptl_absorpt_correction_T_min 0.5433
_exptl_absorpt_correction_type multi-scan
_exptl_absorpt_process_details
'SADABS-2008/1 (Bruker,2008) was used for absorption correction. wR2(int) was 0.1025 before and 0.0496 after correction. The Ratio of minimum to maximum transmission is 0.7286. The \l/2 correction factor is 0.0015.'
_exptl_crystal_colour 'clear light colourless'
_exptl_crystal_colour_lustre clear
_exptl_crystal_colour_modifier light
_exptl_crystal_colour_primary colourless
_exptl_crystal_density_diffrn 1.831
_exptl_crystal_description block
_exptl_crystal_F_000 2982
_exptl_crystal_size_max 0.16
_exptl_crystal_size_mid 0.14
_exptl_crystal_size_min 0.12
_refine_diff_density_max 3.856
_refine_diff_density_min -2.268
_refine_diff_density_rms 0.235
_refine_ls_extinction_method none
_refine_ls_goodness_of_fit_ref 1.031
_refine_ls_hydrogen_treatment constr
_refine_ls_matrix_type full
_refine_ls_number_parameters 1294
_refine_ls_number_reflns 19755
_refine_ls_number_restraints 2303
_refine_ls_restrained_S_all 0.985
_refine_ls_R_factor_all 0.1349
_refine_ls_R_factor_gt 0.0724
_refine_ls_shift/su_max 0.001
_refine_ls_shift/su_mean 0.000
_refine_ls_structure_factor_coef Fsqd
_refine_ls_weighting_details 'w=1/[\s^2^(Fo^2^)+(0.0721P)^2^] where P=(Fo^2^+2Fc^2^)/3'
_refine_ls_weighting_scheme calc
_refine_ls_wR_factor_gt 0.1537
_refine_ls_wR_factor_ref 0.1694
_reflns_Friedel_coverage 0.000
_reflns_number_gt 11095
_reflns_number_total 19755
_reflns_threshold_expression 'I > 2\s(I)'
_cod_data_source_file c4dt01603c2.cif
_cod_data_source_block Gd7
_cod_depositor_comments 'Adding full bibliography for 7033021--7033025.cif.'
_cod_database_code 7033021
_shelxl_version_number 2014/6
_shelx_space_group_comment
;
The symmetry employed for this shelxl refinement is uniquely defined
by the following loop, which should always be used as a source of
symmetry information in preference to the above space-group names.
They are only intended as comments.
;
_olex2_refinement_description
;
1. Fixed Uiso
 At 1.2 times of:
  All C(H) groups, All N(H) groups
 At 1.5 times of:
  All C(H,H,H) groups
2. Restrained distances
 O1C-N1A \\sim N1A-O1A
 with sigma of 0.02
 O1A-N1A \\sim N1A-O1B
 with sigma of 0.02
 O1B-N1A \\sim N1A-O1C
 with sigma of 0.02
 O1C-O1B \\sim O1B-O1A
 with sigma of 0.02
 O1F-N1B \\sim N1B-O1E
 with sigma of 0.02
 O1E-N1B \\sim N1B-O1D
 with sigma of 0.02
 O1D-N1B \\sim N1B-O1F
 with sigma of 0.02
 O1F-O1E \\sim O1E-O1D
 with sigma of 0.02
3. Uiso/Uaniso restraints and constraints
Uanis(C9) = Uanis(N3) = Uanis(N2)
Uanis(N4) = Uanis(C21) = Uanis(C19)
Uanis(O1B) = Uanis(N1A) = Uanis(O1C) = Uanis(O1A)
Uanis(O1F) = Uanis(N1B) = Uanis(O1D) = Uanis(O1E)
4. Rigid body (RIGU) restrains
 All non-hydrogen atoms
 with sigma for 1-2 distances of 0.004 and sigma for 1-3 distances of 0.004
5.a Aromatic/amide H refined with riding coordinates:
 N2(H2), N5(H5), N8(H8), N11(H11), N14(H14), N17(H17), C3(H3), C4(H4), C5(H5A),
  C8(H8A), C10(H10), C11(H11A), C12(H12), C13(H13), C16(H16), C17(H17A),
 C18(H18), C21(H21), C23(H23), C24(H24), C25(H25), C26(H26), C29(H29), C30(H30),
  C31(H31), C34(H34), C36(H36), C37(H37), C38(H38), C39(H39), C42(H42),
 C43(H43), C44(H44), C47(H47), C49(H49), C53(H53), C54(H54), C55(H55), C58(H58),
  C60(H60), C61(H61), C62(H62), C63(H63), C70(H70), C72(H72), C74(H74),
 C66(H66), C69(H69), C111(H111), C112(H112), C113(H113), C114(H114), C115(H115),
  C116(H116)
5.b Fitted hexagon refined as free rotating group:
 C74(C66,C65,C67,C68,C69)
5.c Idealised Me refined as rotating group:
 C1(H1A,H1B,H1C), C14(H14A,H14B,H14C), C27(H27A,H27B,H27C), C40(H40A,H40B,
 H40C), C51(H51A,H51B,H51C), C64(H64A,H64B,H64C)
;
_olex2_submission_special_instructions 'No special instructions were received'

loop_
_space_group_symop_operation_xyz
'x, y, z'
'-x, -y, -z'

loop_
_atom_site_label
_atom_site_type_symbol
_atom_site_fract_x
_atom_site_fract_y
_atom_site_fract_z
_atom_site_U_iso_or_equiv
_atom_site_adp_type
_atom_site_occupancy
_atom_site_site_symmetry_order
_atom_site_calc_flag
_atom_site_refinement_flags_posn
Gd1 Gd 0.70773(5) 0.24458(4) 0.58596(3) 0.02322(18) Uani 1 1 d .
Gd2 Gd 0.72118(5) 0.09653(4) 0.67466(3) 0.02389(18) Uani 1 1 d .
Gd3 Gd 0.64256(5) 0.15061(4) 0.82227(3) 0.02885(19) Uani 1 1 d .
Gd4 Gd 0.63977(7) 0.39728(4) 0.87554(3) 0.0517(3) Uani 1 1 d .
Gd5 Gd 0.81354(6) 0.51122(4) 0.82515(3) 0.0412(2) Uani 1 1 d .
Gd6 Gd 0.82802(5) 0.47030(4) 0.66468(3) 0.02580(19) Uani 1 1 d .
Gd7 Gd 0.69860(6) 0.31652(4) 0.73604(3) 0.0364(2) Uani 1 1 d .
O1 O 0.7383(6) -0.0459(5) 0.6113(4) 0.028(2) Uani 1 1 d .
O2 O 0.7297(6) 0.0972(5) 0.5782(3) 0.0252(18) Uani 1 1 d .
O3 O 0.9177(6) 0.2007(5) 0.5810(4) 0.030(2) Uani 1 1 d .
O4 O 0.8391(6) 0.3434(5) 0.5935(3) 0.0202(17) Uani 1 1 d .
O5 O 0.8089(6) 0.5728(5) 0.7478(4) 0.0305(19) Uani 1 1 d .
O6 O 0.7050(7) 0.6366(5) 0.8219(4) 0.039(2) Uani 1 1 d .
O7 O 0.8680(8) 0.6420(6) 0.9052(5) 0.063(3) Uani 1 1 d .
O8 O 0.7470(8) 0.5215(6) 0.9102(4) 0.056(2) Uani 1 1 d .
O9 O 0.8309(7) 0.3708(6) 0.9546(4) 0.042(3) Uani 1 1 d .
O10 O 0.6856(7) 0.2701(5) 0.9016(4) 0.038(2) Uani 1 1 d .
O11 O 0.6215(6) 0.0520(5) 0.7325(4) 0.0281(19) Uani 1 1 d .
O12 O 0.5588(6) 0.0202(5) 0.6259(4) 0.032(2) Uani 1 1 d .
O13 O 0.7475(6) 0.1893(5) 0.7673(3) 0.0291(19) Uani 1 1 d .
O14 O 0.5935(7) 0.2744(5) 0.7970(4) 0.041(2) Uani 1 1 d .
O15 O 0.7741(7) 0.3708(5) 0.8341(4) 0.039(2) Uani 1 1 d .
O16 O 0.8392(7) 0.4094(5) 0.7417(4) 0.032(2) Uani 1 1 d .
O17 O 0.6942(6) 0.3775(5) 0.6538(4) 0.0282(19) Uani 1 1 d .
O18 O 0.7912(6) 0.2320(5) 0.6718(3) 0.0269(18) Uani 1 1 d .
O19 O 0.6255(6) 0.2006(5) 0.6567(4) 0.0271(18) Uani 1 1 d .
O20 O 0.5374(6) 0.2846(5) 0.5760(4) 0.030(2) Uani 1 1 d .
O21 O 0.4322(7) 0.2172(6) 0.5079(4) 0.042(3) Uani 1 1 d .
O22 O 0.5682(6) 0.1696(5) 0.5187(3) 0.0250(18) Uani 1 1 d .
O23 O 0.4809(9) 0.4165(7) 0.8207(5) 0.071(3) Uani 1 1 d .
O24 O 0.5316(10) 0.5159(7) 0.8964(6) 0.075(3) Uani 1 1 d .
O25 O 0.3881(11) 0.5135(8) 0.8550(6) 0.096(4) Uani 1 1 d .
O26 O 0.8101(7) 0.0076(5) 0.7302(4) 0.032(2) Uani 1 1 d .
O27 O 0.8886(7) 0.0830(6) 0.6881(4) 0.038(2) Uani 1 1 d .
O28 O 0.9541(9) -0.0111(9) 0.7282(6) 0.092(5) Uani 1 1 d .
O29 O 0.9575(9) 0.4634(8) 0.8641(5) 0.075(3) Uani 1 1 d .
O30 O 0.9785(9) 0.5579(8) 0.8158(5) 0.073(3) Uani 1 1 d .
O31 O 1.1012(12) 0.4994(12) 0.8497(7) 0.126(6) Uani 1 1 d .
O46 O 0.6626(7) 0.4522(5) 0.7921(4) 0.041(2) Uani 1 1 d .
N1 N 0.7457(7) 0.1785(6) 0.4859(4) 0.026(2) Uani 1 1 d .
N2 N 0.7496(7) 0.2341(6) 0.4513(4) 0.0262(14) Uani 1 1 d .
H2 H 0.7787 0.2209 0.4219 0.031 Uiso 1 1 calc R
N3 N 0.6696(8) 0.3292(6) 0.5095(4) 0.0262(14) Uani 1 1 d .
N4 N 0.8309(8) 0.5023(6) 0.5683(4) 0.0267(15) Uani 1 1 d .
N5 N 0.7917(8) 0.5772(6) 0.5636(5) 0.032(2) Uani 1 1 d .
H5 H 0.8123 0.6086 0.5427 0.039 Uiso 1 1 calc R
N6 N 0.7097(8) 0.5625(6) 0.6354(5) 0.030(2) Uani 1 1 d .
N7 N 0.9972(8) 0.4550(6) 0.6636(5) 0.033(2) Uani 1 1 d .
N8 N 1.0152(8) 0.5934(6) 0.6569(5) 0.035(3) Uani 1 1 d .
H8 H 1.0402 0.6310 0.6417 0.042 Uiso 1 1 calc R
N9 N 0.9352(8) 0.6062(6) 0.6798(4) 0.027(2) Uani 1 1 d .
N10 N 0.6377(11) 0.4472(8) 0.9826(6) 0.061(3) Uani 1 1 d .
N11 N 0.5773(12) 0.4042(9) 1.0057(6) 0.072(4) Uani 1 1 d .
H11 H 0.5821 0.4130 1.0426 0.086 Uiso 1 1 calc R
N12 N 0.5009(12) 0.3399(8) 0.9144(6) 0.067(3) Uani 1 1 d .
N13 N 0.5601(9) 0.1375(7) 0.9046(5) 0.042(3) Uani 1 1 d .
N14 N 0.4774(9) 0.0840(7) 0.8874(5) 0.040(3) Uani 1 1 d .
H14 H 0.4559 0.0578 0.9109 0.048 Uiso 1 1 calc R
N15 N 0.4718(9) 0.1087(7) 0.8002(5) 0.040(3) Uani 1 1 d .
N16 N 0.7749(9) 0.1012(7) 0.8807(5) 0.042(3) Uani 1 1 d .
N17 N 0.6773(9) -0.0147(8) 0.8813(5) 0.046(3) Uani 1 1 d .
H17 H 0.6557 -0.0519 0.8981 0.055 Uiso 1 1 calc R
N18 N 0.6334(8) -0.0036(6) 0.8299(4) 0.029(2) Uani 1 1 d .
N19 N 0.5115(8) 0.2234(7) 0.5329(5) 0.028(2) Uani 1 1 d .
N20 N 0.4691(14) 0.4856(9) 0.8584(7) 0.073(4) Uani 1 1 d .
N21 N 1.0146(14) 0.5063(10) 0.8449(7) 0.076(4) Uani 1 1 d .
N22 N 0.8875(9) 0.0253(7) 0.7165(5) 0.040(3) Uani 1 1 d .
C1 C 0.7248(10) -0.1258(7) 0.6252(6) 0.029(3) Uani 1 1 d .
H1A H 0.7826 -0.1533 0.6261 0.043 Uiso 1 1 calc GR
H1B H 0.6779 -0.1627 0.5966 0.043 Uiso 1 1 calc GR
H1C H 0.7046 -0.1163 0.6623 0.043 Uiso 1 1 calc GR
C2 C 0.7520(9) -0.0512(7) 0.5546(5) 0.027(3) Uani 1 1 d .
C3 C 0.7714(11) -0.1245(8) 0.5192(6) 0.038(4) Uani 1 1 d .
H3 H 0.7751 -0.1758 0.5312 0.046 Uiso 1 1 calc R
C4 C 0.7856(10) -0.1225(8) 0.4647(6) 0.034(3) Uani 1 1 d .
H4 H 0.7944 -0.1738 0.4383 0.040 Uiso 1 1 calc R
C5 C 0.7870(10) -0.0473(8) 0.4492(6) 0.032(3) Uani 1 1 d .
H5A H 0.8030 -0.0459 0.4133 0.038 Uiso 1 1 calc R
C6 C 0.7651(10) 0.0287(8) 0.4854(6) 0.030(3) Uani 1 1 d .
C7 C 0.7487(8) 0.0289(7) 0.5402(5) 0.019(2) Uani 1 1 d .
C8 C 0.7634(9) 0.1019(8) 0.4624(6) 0.030(3) Uani 1 1 d .
H8A H 0.7771 0.0929 0.4250 0.036 Uiso 1 1 calc R
C9 C 0.7090(9) 0.3083(7) 0.4622(5) 0.0262(14) Uani 1 1 d .
C10 C 0.7019(9) 0.3544(7) 0.4208(6) 0.029(3) Uani 1 1 d .
H10 H 0.7281 0.3357 0.3871 0.034 Uiso 1 1 calc R
C11 C 0.6551(10) 0.4291(8) 0.4301(6) 0.034(3) Uani 1 1 d .
H11A H 0.6512 0.4633 0.4037 0.041 Uiso 1 1 calc R
C12 C 0.6144(10) 0.4520(8) 0.4792(6) 0.035(3) Uani 1 1 d .
H12 H 0.5801 0.5007 0.4860 0.042 Uiso 1 1 calc R
C13 C 0.6248(9) 0.4032(7) 0.5168(6) 0.028(3) Uani 1 1 d .
H13 H 0.5994 0.4213 0.5507 0.033 Uiso 1 1 calc R
C14 C 0.9681(10) 0.1263(8) 0.5774(6) 0.035(4) Uani 1 1 d .
H14A H 0.9486 0.0861 0.5405 0.052 Uiso 1 1 calc GR
H14B H 0.9561 0.0992 0.6074 0.052 Uiso 1 1 calc GR
H14C H 1.0339 0.1429 0.5817 0.052 Uiso 1 1 calc GR
C15 C 0.9386(9) 0.2513(8) 0.5442(6) 0.030(3) Uani 1 1 d .
C16 C 0.9941(9) 0.2331(8) 0.5037(6) 0.032(3) Uani 1 1 d .
H16 H 1.0243 0.1819 0.4987 0.038 Uiso 1 1 calc R
C17 C 1.0070(10) 0.2861(8) 0.4708(6) 0.034(3) Uani 1 1 d .
H17A H 1.0430 0.2704 0.4413 0.041 Uiso 1 1 calc R
C18 C 0.9676(10) 0.3645(8) 0.4796(6) 0.034(3) Uani 1 1 d .
H18 H 0.9774 0.4023 0.4566 0.040 Uiso 1 1 calc R
C19 C 0.9132(9) 0.3868(7) 0.5234(5) 0.0267(15) Uani 1 1 d .
C20 C 0.8953(9) 0.3282(7) 0.5549(5) 0.023(3) Uani 1 1 d .
C21 C 0.8702(9) 0.4652(7) 0.5263(5) 0.0267(15) Uani 1 1 d .
H21 H 0.8709 0.4912 0.4957 0.032 Uiso 1 1 calc R
C22 C 0.7203(9) 0.6002(7) 0.5923(6) 0.028(3) Uani 1 1 d .
C23 C 0.6612(10) 0.6580(7) 0.5780(6) 0.031(3) Uani 1 1 d .
H23 H 0.6699 0.6822 0.5474 0.037 Uiso 1 1 calc R
C24 C 0.5913(10) 0.6800(8) 0.6072(6) 0.035(3) Uani 1 1 d .
H24 H 0.5521 0.7212 0.5981 0.042 Uiso 1 1 calc R
C25 C 0.5765(11) 0.6423(8) 0.6509(6) 0.041(3) Uani 1 1 d .
H25 H 0.5265 0.6556 0.6713 0.050 Uiso 1 1 calc R
C26 C 0.6380(10) 0.5845(7) 0.6632(6) 0.031(3) Uani 1 1 d .
H26 H 0.6289 0.5589 0.6930 0.037 Uiso 1 1 calc R
C27 C 0.6483(10) 0.6690(8) 0.8624(6) 0.039(4) Uani 1 1 d .
H27A H 0.6253 0.6227 0.8774 0.058 Uiso 1 1 calc GR
H27B H 0.5963 0.6937 0.8446 0.058 Uiso 1 1 calc GR
H27C H 0.6837 0.7131 0.8933 0.058 Uiso 1 1 calc GR
C28 C 0.7443(9) 0.6934(7) 0.7959(6) 0.027(3) Uani 1 1 d .
C29 C 0.7299(11) 0.7813(8) 0.8093(6) 0.039(4) Uani 1 1 d .
H29 H 0.6898 0.8042 0.8352 0.047 Uiso 1 1 calc R
C30 C 0.7769(11) 0.8326(8) 0.7828(6) 0.040(4) Uani 1 1 d .
H30 H 0.7693 0.8919 0.7907 0.048 Uiso 1 1 calc R
C31 C 0.8334(11) 0.7985(8) 0.7457(6) 0.039(4) Uani 1 1 d .
H31 H 0.8658 0.8354 0.7290 0.047 Uiso 1 1 calc R
C32 C 0.8463(10) 0.7125(8) 0.7310(6) 0.033(3) Uani 1 1 d .
C33 C 0.7990(9) 0.6567(7) 0.7556(6) 0.027(3) Uani 1 1 d .
C34 C 0.9179(11) 0.6838(8) 0.6985(6) 0.044(4) Uani 1 1 d .
H34 H 0.9560 0.7264 0.6901 0.053 Uiso 1 1 calc R
C35 C 1.0539(10) 0.5183(8) 0.6593(6) 0.036(3) Uani 1 1 d .
C36 C 1.1459(11) 0.5129(10) 0.6546(7) 0.056(4) Uani 1 1 d .
H36 H 1.1821 0.5588 0.6487 0.067 Uiso 1 1 calc R
C37 C 1.1829(13) 0.4376(10) 0.6591(8) 0.065(5) Uani 1 1 d .
H37 H 1.2465 0.4316 0.6579 0.078 Uiso 1 1 calc R
C38 C 1.1263(11) 0.3707(9) 0.6651(6) 0.046(4) Uani 1 1 d .
H38 H 1.1508 0.3187 0.6685 0.056 Uiso 1 1 calc R
C39 C 1.0339(10) 0.3806(8) 0.6663(6) 0.036(3) Uani 1 1 d .
H39 H 0.9950 0.3340 0.6691 0.043 Uiso 1 1 calc R
C40 C 0.5212(10) 0.0089(8) 0.5679(6) 0.036(4) Uani 1 1 d .
H40A H 0.5453 0.0559 0.5540 0.053 Uiso 1 1 calc GR
H40B H 0.4541 0.0082 0.5642 0.053 Uiso 1 1 calc GR
H40C H 0.5384 -0.0452 0.5456 0.053 Uiso 1 1 calc GR
C41 C 0.5257(10) -0.0343(7) 0.6543(6) 0.030(3) Uani 1 1 d .
C42 C 0.4600(10) -0.1035(8) 0.6284(6) 0.036(4) Uani 1 1 d .
H42 H 0.4359 -0.1143 0.5893 0.044 Uiso 1 1 calc R
C43 C 0.4308(10) -0.1564(8) 0.6620(6) 0.041(4) Uani 1 1 d .
H43 H 0.3846 -0.2017 0.6463 0.050 Uiso 1 1 calc R
C44 C 0.4694(10) -0.1416(8) 0.7164(6) 0.038(4) Uani 1 1 d .
H44 H 0.4530 -0.1797 0.7379 0.045 Uiso 1 1 calc R
C45 C 0.5334(9) -0.0715(7) 0.7426(5) 0.026(3) Uani 1 1 d .
C46 C 0.5600(10) -0.0167(7) 0.7129(6) 0.029(3) Uani 1 1 d .
C47 C 0.5755(10) -0.0674(8) 0.8005(5) 0.033(3) Uani 1 1 d .
H47 H 0.5604 -0.1122 0.8172 0.039 Uiso 1 1 calc R
C48 C 0.7553(11) 0.0360(9) 0.9034(6) 0.039(3) Uani 1 1 d .
C49 C 0.8098(12) 0.0153(11) 0.9494(7) 0.060(5) Uani 1 1 d .
H49 H 0.7911 -0.0298 0.9649 0.072 Uiso 1 1 calc R
C51 C 0.9110(11) 0.4213(10) 0.9817(7) 0.055(5) Uani 1 1 d .
H51A H 0.9226 0.4650 0.9617 0.082 Uiso 1 1 calc GR
H51B H 0.9628 0.3855 0.9818 0.082 Uiso 1 1 calc GR
H51C H 0.9037 0.4487 1.0208 0.082 Uiso 1 1 calc GR
C52 C 0.7958(11) 0.3207(9) 0.9850(6) 0.042(4) Uani 1 1 d .
C53 C 0.8278(13) 0.3233(11) 1.0403(7) 0.063(5) Uani 1 1 d .
H53 H 0.8792 0.3610 1.0603 0.076 Uiso 1 1 calc R
C54 C 0.7838(16) 0.2701(14) 1.0661(8) 0.102(9) Uani 1 1 d .
H54 H 0.8057 0.2714 1.1044 0.123 Uiso 1 1 calc R
C55 C 0.7109(14) 0.2164(12) 1.0387(7) 0.073(6) Uani 1 1 d .
H55 H 0.6839 0.1792 1.0576 0.087 Uiso 1 1 calc R
C56 C 0.6737(13) 0.2142(10) 0.9825(6) 0.056(5) Uani 1 1 d .
C57 C 0.7161(11) 0.2666(9) 0.9543(6) 0.040(3) Uani 1 1 d .
C58 C 0.5905(12) 0.1592(9) 0.9583(6) 0.047(4) Uani 1 1 d .
H58 H 0.5568 0.1382 0.9830 0.056 Uiso 1 1 calc R
C59 C 0.4336(11) 0.0740(8) 0.8365(7) 0.040(3) Uani 1 1 d .
C60 C 0.3446(13) 0.0244(11) 0.8187(8) 0.066(5) Uani 1 1 d .
H60 H 0.3196 -0.0029 0.8440 0.079 Uiso 1 1 calc R
C61 C 0.2987(13) 0.0172(12) 0.7675(8) 0.072(5) Uani 1 1 d .
H61 H 0.2399 -0.0132 0.7565 0.086 Uiso 1 1 calc R
C62 C 0.3373(12) 0.0545(10) 0.7304(7) 0.056(4) Uani 1 1 d .
H62 H 0.3062 0.0508 0.6934 0.067 Uiso 1 1 calc R
C63 C 0.4242(11) 0.0979(8) 0.7495(6) 0.039(3) Uani 1 1 d .
H63 H 0.4514 0.1219 0.7234 0.047 Uiso 1 1 calc R
C64 C 0.9187(12) 0.7147(10) 0.8979(7) 0.063(5) Uani 1 1 d .
H64A H 0.8795 0.7622 0.9004 0.095 Uiso 1 1 calc GR
H64B H 0.9392 0.7008 0.8608 0.095 Uiso 1 1 calc GR
H64C H 0.9723 0.7309 0.9276 0.095 Uiso 1 1 calc GR
C70 C 0.6904(14) 0.5068(11) 1.0179(9) 0.076(5) Uani 1 1 d .
H70 H 0.6836 0.5110 1.0562 0.091 Uiso 1 1 calc R
C71 C 0.5100(16) 0.3479(11) 0.9716(8) 0.073(4) Uani 1 1 d .
C72 C 0.4276(15) 0.2896(10) 0.8837(8) 0.071(4) Uani 1 1 d .
H72 H 0.4187 0.2816 0.8438 0.085 Uiso 1 1 calc R
C74 C 0.8646(10) 0.6881(9) 1.0585(4) 0.125(10) Uani 1 1 d .
H74 H 0.8947 0.7260 1.0925 0.150 Uiso 1 1 calc R
C66 C 0.8840(10) 0.6973(8) 1.0065(6) 0.115(9) Uani 1 1 d G
H66 H 0.9273 0.7415 1.0050 0.138 Uiso 1 1 calc R
C65 C 0.8400(10) 0.6419(8) 0.9568(4) 0.079(6) Uani 1 1 d G
C67 C 0.7766(9) 0.5772(7) 0.9591(4) 0.055(4) Uani 1 1 d G
C68 C 0.7572(9) 0.5679(7) 1.0110(6) 0.079(5) Uani 1 1 d G
C69 C 0.8012(10) 0.6234(9) 1.0607(4) 0.085(6) Uani 1 1 d G
H69 H 0.7880 0.6171 1.0962 0.102 Uiso 1 1 calc R
C111 C 0.3643(15) 0.2489(10) 0.9072(9) 0.075(5) Uani 1 1 d .
H111 H 0.3141 0.2131 0.8838 0.089 Uiso 1 1 calc R
C112 C 0.3753(17) 0.2612(12) 0.9649(9) 0.089(5) Uani 1 1 d .
H112 H 0.3305 0.2348 0.9809 0.106 Uiso 1 1 calc R
C113 C 0.4503(16) 0.3113(11) 1.0014(9) 0.078(5) Uani 1 1 d .
H113 H 0.4597 0.3194 1.0413 0.093 Uiso 1 1 calc R
C114 C 0.8575(12) 0.1461(11) 0.9006(8) 0.068(5) Uani 1 1 d .
H114 H 0.8768 0.1890 0.8834 0.081 Uiso 1 1 calc R
C115 C 0.9121(15) 0.1303(15) 0.9445(10) 0.101(8) Uani 1 1 d .
H115 H 0.9677 0.1653 0.9591 0.121 Uiso 1 1 calc R
C116 C 0.8908(16) 0.0638(16) 0.9701(11) 0.119(9) Uani 1 1 d .
H116 H 0.9315 0.0535 1.0006 0.143 Uiso 1 1 calc R
O32 O 0.8435(9) 0.2725(6) 0.3321(6) 0.075(4) Uani 1 1 d .
O33 O 0.9096(12) 0.1631(8) 0.2918(7) 0.120(7) Uani 1 1 d .
O34 O 0.8132(7) 0.1494(6) 0.3464(4) 0.051(3) Uani 1 1 d .
N23 N 0.8554(10) 0.1941(8) 0.3235(6) 0.057(4) Uani 1 1 d .
O1A O 0.9657(11) 0.2899(11) 0.7500(7) 0.122(3) Uani 1 1 d .
O1B O 1.0727(13) 0.2261(11) 0.7964(6) 0.122(3) Uani 1 1 d .
N1A N 0.9913(13) 0.2519(13) 0.7883(7) 0.122(3) Uani 1 1 d .
O1C O 0.9288(10) 0.2431(11) 0.8174(7) 0.122(3) Uani 1 1 d .
O1D O 0.5096(12) 0.5572(11) 0.7590(8) 0.133(4) Uani 1 1 d .
O1E O 0.3877(12) 0.5943(11) 0.7137(8) 0.133(4) Uani 1 1 d .
N1B N 0.4387(13) 0.5385(11) 0.7229(9) 0.133(4) Uani 1 1 d .
O1F O 0.4139(12) 0.4622(10) 0.7004(8) 0.133(4) Uani 1 1 d .

loop_
_atom_site_aniso_label
_atom_site_aniso_U_11
_atom_site_aniso_U_22
_atom_site_aniso_U_33
_atom_site_aniso_U_23
_atom_site_aniso_U_13
_atom_site_aniso_U_12
Gd1 0.0288(5) 0.0134(3) 0.0286(4) 0.0084(3) 0.0045(3) -0.0040(3)
Gd2 0.0304(5) 0.0140(3) 0.0291(4) 0.0088(3) 0.0069(3) -0.0043(3)
Gd3 0.0374(5) 0.0204(3) 0.0300(4) 0.0086(3) 0.0080(3) -0.0050(3)
Gd4 0.1007(8) 0.0193(4) 0.0401(5) 0.0067(3) 0.0296(5) 0.0038(4)
Gd5 0.0666(7) 0.0189(3) 0.0356(5) 0.0071(3) 0.0013(4) -0.0044(4)
Gd6 0.0312(5) 0.0148(3) 0.0317(4) 0.0082(3) 0.0036(3) -0.0055(3)
Gd7 0.0645(6) 0.0153(3) 0.0313(4) 0.0063(3) 0.0151(4) -0.0052(3)
O1 0.044(5) 0.011(3) 0.034(4) 0.013(3) 0.009(3) 0.000(3)
O2 0.027(5) 0.022(3) 0.027(4) 0.009(3) 0.002(3) 0.000(3)
O3 0.025(6) 0.023(4) 0.050(5) 0.015(4) 0.017(4) 0.001(4)
O4 0.020(4) 0.019(3) 0.023(4) 0.011(3) -0.001(3) -0.005(3)
O5 0.037(5) 0.013(3) 0.041(4) 0.006(3) 0.007(3) -0.006(3)
O6 0.056(5) 0.013(3) 0.054(5) 0.014(3) 0.021(4) 0.002(3)
O7 0.073(7) 0.041(5) 0.063(5) -0.003(4) 0.000(4) -0.006(4)
O8 0.088(6) 0.030(4) 0.049(4) 0.006(3) 0.010(4) 0.012(4)
O9 0.038(6) 0.050(5) 0.037(5) 0.015(4) -0.003(4) -0.009(4)
O10 0.053(5) 0.032(4) 0.030(4) 0.008(3) 0.013(3) -0.003(3)
O11 0.033(4) 0.016(3) 0.035(4) 0.007(3) 0.007(3) -0.004(3)
O12 0.037(5) 0.020(4) 0.038(4) 0.011(3) 0.003(3) -0.007(3)
O13 0.045(5) 0.011(3) 0.031(4) 0.003(3) 0.009(3) -0.008(3)
O14 0.056(5) 0.028(4) 0.044(4) 0.008(3) 0.021(4) 0.005(3)
O15 0.073(5) 0.012(3) 0.032(4) 0.003(3) 0.013(3) -0.004(3)
O16 0.050(5) 0.011(3) 0.034(4) 0.008(3) 0.003(3) -0.005(3)
O17 0.026(4) 0.025(3) 0.032(4) 0.006(3) 0.006(3) -0.007(3)
O18 0.039(5) 0.015(3) 0.029(4) 0.009(3) 0.008(3) -0.005(3)
O19 0.035(4) 0.011(3) 0.039(4) 0.010(3) 0.011(3) -0.002(3)
O20 0.024(4) 0.029(4) 0.036(4) 0.008(3) 0.008(3) 0.000(3)
O21 0.034(5) 0.042(5) 0.048(6) 0.011(5) -0.004(4) 0.001(4)
O22 0.026(4) 0.027(4) 0.025(4) 0.011(3) 0.009(3) -0.003(3)
O23 0.098(6) 0.052(5) 0.077(6) 0.027(4) 0.037(5) 0.016(5)
O24 0.109(7) 0.049(6) 0.079(7) 0.028(5) 0.037(5) 0.015(5)
O25 0.115(8) 0.077(9) 0.116(11) 0.036(8) 0.049(7) 0.045(6)
O26 0.038(5) 0.023(4) 0.039(5) 0.013(3) 0.010(4) -0.003(3)
O27 0.035(5) 0.034(4) 0.055(5) 0.026(4) 0.011(4) 0.001(3)
O28 0.045(6) 0.110(9) 0.166(13) 0.109(10) 0.033(6) 0.028(6)
O29 0.078(6) 0.074(7) 0.071(7) 0.020(5) 0.000(5) 0.008(5)
O30 0.069(6) 0.068(6) 0.071(7) 0.013(5) -0.007(5) -0.017(5)
O31 0.079(7) 0.159(14) 0.141(14) 0.050(11) 0.002(7) 0.014(7)
O46 0.068(5) 0.023(4) 0.033(4) 0.006(3) 0.012(3) -0.008(3)
N1 0.022(6) 0.027(4) 0.033(4) 0.013(3) 0.004(4) -0.004(3)
N2 0.028(4) 0.018(3) 0.034(3) 0.010(2) 0.004(3) -0.003(2)
N3 0.028(4) 0.018(3) 0.034(3) 0.010(2) 0.004(3) -0.003(2)
N4 0.030(4) 0.018(3) 0.033(3) 0.012(2) 0.002(3) -0.010(2)
N5 0.037(6) 0.022(4) 0.042(6) 0.016(4) 0.008(4) -0.006(4)
N6 0.031(5) 0.019(4) 0.038(5) 0.010(4) 0.001(4) -0.008(3)
N7 0.035(5) 0.020(4) 0.042(6) 0.008(4) 0.003(4) -0.006(3)
N8 0.040(5) 0.025(4) 0.042(7) 0.009(4) 0.013(5) -0.012(4)
N9 0.031(5) 0.024(4) 0.028(5) 0.012(3) 0.004(4) -0.009(3)
N10 0.099(7) 0.040(5) 0.051(5) 0.009(4) 0.038(4) 0.022(5)
N11 0.121(9) 0.052(7) 0.053(7) 0.013(5) 0.046(6) 0.016(6)
N12 0.105(7) 0.042(6) 0.068(6) 0.017(4) 0.049(5) 0.019(5)
N13 0.056(6) 0.031(5) 0.039(4) 0.008(4) 0.013(4) -0.006(4)
N14 0.049(6) 0.030(6) 0.048(5) 0.011(4) 0.022(4) -0.001(5)
N15 0.039(5) 0.034(6) 0.050(5) 0.018(4) 0.010(4) -0.003(4)
N16 0.046(5) 0.032(5) 0.042(6) 0.004(4) -0.002(4) -0.006(4)
N17 0.048(6) 0.052(6) 0.039(5) 0.025(5) -0.005(5) -0.013(5)
N18 0.039(6) 0.022(4) 0.027(4) 0.011(3) 0.002(4) -0.005(4)
N19 0.028(4) 0.027(4) 0.032(5) 0.010(3) 0.006(3) -0.003(3)
N20 0.108(7) 0.046(6) 0.079(7) 0.028(5) 0.037(5) 0.023(5)
N21 0.081(6) 0.071(8) 0.068(8) 0.007(6) -0.001(5) 0.000(5)
N22 0.039(5) 0.036(5) 0.052(6) 0.023(5) 0.010(4) 0.002(4)
C1 0.039(10) 0.013(5) 0.042(8) 0.018(5) 0.011(6) 0.001(5)
C2 0.032(8) 0.016(4) 0.035(5) 0.010(3) 0.012(5) -0.004(4)
C3 0.062(11) 0.022(5) 0.036(5) 0.010(4) 0.017(6) 0.007(5)
C4 0.042(10) 0.029(5) 0.031(6) 0.006(4) 0.013(6) 0.001(5)
C5 0.038(9) 0.027(5) 0.034(6) 0.011(4) 0.016(6) 0.001(5)
C6 0.033(8) 0.024(4) 0.037(5) 0.013(4) 0.009(5) -0.004(4)
C7 0.009(7) 0.021(4) 0.028(4) 0.007(3) 0.001(4) -0.003(4)
C8 0.034(8) 0.023(4) 0.034(6) 0.011(4) 0.007(6) -0.005(4)
C9 0.028(4) 0.018(3) 0.034(3) 0.010(2) 0.004(3) -0.003(2)
C10 0.028(7) 0.020(5) 0.038(6) 0.013(4) -0.001(5) -0.016(4)
C11 0.034(8) 0.028(5) 0.038(6) 0.011(5) -0.004(5) -0.009(5)
C12 0.040(8) 0.021(5) 0.051(6) 0.019(5) 0.007(6) 0.001(5)
C13 0.035(7) 0.011(4) 0.035(6) 0.004(4) 0.005(5) -0.005(4)
C14 0.032(8) 0.028(6) 0.057(10) 0.022(6) 0.023(7) 0.011(5)
C15 0.024(7) 0.022(4) 0.048(6) 0.015(4) 0.011(5) -0.001(4)
C16 0.025(8) 0.030(6) 0.052(7) 0.023(5) 0.018(6) 0.006(5)
C17 0.032(8) 0.034(5) 0.041(7) 0.018(5) 0.009(6) -0.003(5)
C18 0.031(7) 0.031(5) 0.041(6) 0.015(5) 0.005(5) -0.006(5)
C19 0.030(4) 0.018(3) 0.033(3) 0.012(2) 0.002(3) -0.010(2)
C20 0.020(6) 0.018(4) 0.032(5) 0.012(4) 0.002(4) -0.004(4)
C21 0.030(4) 0.018(3) 0.033(3) 0.012(2) 0.002(3) -0.010(2)
C22 0.031(6) 0.013(5) 0.038(6) 0.008(4) 0.000(4) -0.013(4)
C23 0.038(6) 0.016(5) 0.031(6) 0.004(5) -0.009(5) -0.010(4)
C24 0.042(7) 0.013(5) 0.044(7) 0.003(5) -0.004(5) -0.009(5)
C25 0.046(8) 0.028(6) 0.055(8) 0.020(6) 0.006(6) 0.004(5)
C26 0.037(6) 0.016(5) 0.041(7) 0.012(5) 0.004(5) -0.005(4)
C27 0.045(8) 0.025(7) 0.050(8) 0.009(6) 0.019(7) 0.000(6)
C28 0.029(7) 0.017(4) 0.038(6) 0.014(4) 0.002(5) -0.002(4)
C29 0.055(9) 0.016(4) 0.056(8) 0.018(4) 0.027(7) 0.006(4)
C30 0.058(9) 0.017(5) 0.046(8) 0.010(5) 0.016(7) -0.009(5)
C31 0.053(9) 0.022(5) 0.047(8) 0.013(5) 0.014(7) -0.005(4)
C32 0.035(7) 0.022(4) 0.039(7) 0.008(4) 0.003(5) -0.010(4)
C33 0.026(7) 0.015(4) 0.040(6) 0.007(4) 0.002(5) -0.005(4)
C34 0.048(7) 0.026(5) 0.060(9) 0.010(5) 0.016(7) -0.007(4)
C35 0.040(5) 0.024(4) 0.043(8) 0.009(5) 0.006(5) -0.010(4)
C36 0.041(6) 0.038(6) 0.088(13) 0.015(7) 0.014(6) -0.009(5)
C37 0.041(7) 0.047(6) 0.112(15) 0.024(8) 0.022(7) -0.002(5)
C38 0.040(6) 0.037(6) 0.058(10) 0.006(6) 0.004(6) -0.003(5)
C39 0.039(6) 0.022(5) 0.044(9) 0.007(5) 0.001(6) -0.004(4)
C40 0.042(9) 0.026(7) 0.039(6) 0.014(5) 0.000(5) -0.012(6)
C41 0.037(7) 0.017(5) 0.036(5) 0.007(4) 0.005(4) -0.008(5)
C42 0.047(8) 0.025(5) 0.036(6) 0.011(4) -0.001(5) -0.012(6)
C43 0.046(9) 0.035(7) 0.041(6) 0.018(5) -0.010(5) -0.024(7)
C44 0.046(8) 0.029(6) 0.038(6) 0.013(5) -0.001(5) -0.008(6)
C45 0.028(7) 0.020(5) 0.033(5) 0.008(4) 0.008(4) 0.007(4)
C46 0.037(7) 0.013(4) 0.035(5) 0.005(3) 0.004(4) -0.001(4)
C47 0.045(8) 0.023(5) 0.032(5) 0.013(4) 0.002(5) -0.007(5)
C48 0.040(6) 0.030(6) 0.044(6) 0.006(5) 0.002(5) 0.002(5)
C49 0.057(9) 0.065(9) 0.054(8) 0.019(7) -0.011(7) 0.005(7)
C51 0.044(8) 0.056(9) 0.065(11) 0.029(8) -0.011(7) -0.003(7)
C52 0.052(7) 0.044(7) 0.029(5) 0.012(5) 0.005(5) -0.003(6)
C53 0.084(11) 0.072(10) 0.033(6) 0.020(6) -0.001(6) -0.009(8)
C54 0.131(14) 0.136(16) 0.038(8) 0.045(8) -0.018(8) -0.063(13)
C55 0.098(11) 0.080(11) 0.041(6) 0.029(7) -0.005(6) -0.021(9)
C56 0.080(8) 0.056(8) 0.034(6) 0.019(5) 0.004(5) -0.019(7)
C57 0.054(7) 0.039(6) 0.032(5) 0.015(4) 0.006(4) -0.001(5)
C58 0.069(8) 0.034(7) 0.038(5) 0.009(5) 0.013(5) -0.007(6)
C59 0.046(6) 0.026(6) 0.053(5) 0.014(5) 0.017(4) 0.000(5)
C60 0.059(8) 0.073(11) 0.067(8) 0.020(7) 0.015(6) -0.018(7)
C61 0.060(9) 0.083(12) 0.073(8) 0.027(8) 0.007(6) -0.018(8)
C62 0.049(8) 0.055(9) 0.062(8) 0.014(7) 0.006(6) -0.009(6)
C63 0.041(7) 0.025(7) 0.056(6) 0.016(5) 0.011(5) 0.004(5)
C64 0.063(12) 0.045(7) 0.071(11) 0.004(7) -0.009(8) 0.001(7)
C70 0.100(10) 0.051(7) 0.076(8) 0.003(6) 0.030(7) 0.025(7)
C71 0.119(9) 0.044(8) 0.066(7) 0.015(5) 0.046(6) 0.019(7)
C72 0.111(9) 0.038(8) 0.074(8) 0.013(6) 0.050(6) 0.015(7)
C74 0.149(19) 0.127(15) 0.073(9) -0.018(8) 0.025(9) -0.051(15)
C66 0.127(17) 0.119(14) 0.071(7) -0.021(7) 0.015(7) -0.057(14)
C65 0.097(12) 0.063(8) 0.062(6) -0.007(5) 0.009(6) -0.010(8)
C67 0.062(9) 0.040(6) 0.054(5) -0.002(4) 0.001(5) 0.018(6)
C68 0.102(11) 0.069(9) 0.061(6) 0.005(5) 0.013(6) 0.007(8)
C69 0.088(13) 0.086(10) 0.068(8) -0.007(7) 0.016(7) 0.004(9)
C111 0.110(11) 0.043(8) 0.090(9) 0.029(7) 0.059(8) 0.021(7)
C112 0.134(12) 0.059(10) 0.093(9) 0.031(8) 0.062(8) 0.020(8)
C113 0.119(11) 0.048(8) 0.089(9) 0.027(7) 0.066(7) 0.036(7)
C114 0.052(8) 0.058(9) 0.084(11) 0.016(8) -0.012(7) -0.018(6)
C115 0.071(11) 0.113(14) 0.110(13) 0.042(11) -0.035(10) -0.027(10)
C116 0.088(11) 0.130(15) 0.130(15) 0.059(13) -0.048(11) -0.035(11)
O32 0.076(9) 0.024(4) 0.127(11) 0.006(5) 0.050(8) -0.010(5)
O33 0.163(14) 0.048(7) 0.185(15) 0.035(8) 0.143(13) 0.023(7)
O34 0.054(8) 0.047(5) 0.051(6) 0.006(5) 0.023(5) -0.016(5)
N23 0.069(9) 0.032(5) 0.079(9) 0.008(5) 0.049(8) -0.001(5)
O1A 0.108(9) 0.149(8) 0.098(7) 0.027(6) -0.012(6) -0.006(7)
O1B 0.108(9) 0.149(8) 0.098(7) 0.027(6) -0.012(6) -0.006(7)
N1A 0.108(9) 0.149(8) 0.098(7) 0.027(6) -0.012(6) -0.006(7)
O1C 0.108(9) 0.149(8) 0.098(7) 0.027(6) -0.012(6) -0.006(7)
O1D 0.117(9) 0.119(8) 0.177(10) 0.074(8) 0.007(7) 0.002(7)
O1E 0.117(9) 0.119(8) 0.177(10) 0.074(8) 0.007(7) 0.002(7)
N1B 0.117(9) 0.119(8) 0.177(10) 0.074(8) 0.007(7) 0.002(7)
O1F 0.117(9) 0.119(8) 0.177(10) 0.074(8) 0.007(7) 0.002(7)

loop_
_atom_type_symbol
_atom_type_description
_atom_type_scat_dispersion_real
_atom_type_scat_dispersion_imag
_atom_type_scat_source
C C 0.0033 0.0016 'International Tables Vol C Tables 4.2.6.8 and 6.1.1.4'
H H 0.0000 0.0000 'International Tables Vol C Tables 4.2.6.8 and 6.1.1.4'
Gd Gd -0.1653 3.9035 'International Tables Vol C Tables 4.2.6.8 and 6.1.1.4'
N N 0.0061 0.0033 'International Tables Vol C Tables 4.2.6.8 and 6.1.1.4'
O O 0.0106 0.0060 'International Tables Vol C Tables 4.2.6.8 and 6.1.1.4'

loop_
_geom_angle_atom_site_label_1
_geom_angle_atom_site_label_2
_geom_angle_atom_site_label_3
_geom_angle
Gd2 Gd1 Gd7 59.18(2)
O2 Gd1 Gd2 41.13(19)
O2 Gd1 Gd7 100.24(19)
O2 Gd1 O4 119.4(3)
O2 Gd1 O17 142.6(3)
O2 Gd1 O19 73.0(3)
O2 Gd1 O20 116.2(3)
O2 Gd1 O22 77.0(3)
O2 Gd1 N1 71.8(3)
O2 Gd1 N3 131.7(3)
O2 Gd1 N19 97.7(3)
O4 Gd1 Gd2 118.64(19)
O4 Gd1 Gd7 91.60(18)
O4 Gd1 O17 69.7(3)
O4 Gd1 O19 133.2(3)
O4 Gd1 O20 124.1(3)
O4 Gd1 O22 142.2(3)
O4 Gd1 N1 84.6(3)
O4 Gd1 N3 72.8(3)
O4 Gd1 N19 136.5(3)
O17 Gd1 Gd2 101.6(2)
O17 Gd1 Gd7 42.4(2)
O17 Gd1 O19 76.2(3)
O17 Gd1 O20 70.0(3)
O17 Gd1 O22 119.7(3)
O17 Gd1 N1 144.2(3)
O17 Gd1 N3 85.5(3)
O17 Gd1 N19 95.1(3)
O18 Gd1 Gd2 41.18(18)
O18 Gd1 Gd7 41.8(2)
O18 Gd1 O2 71.7(3)
O18 Gd1 O4 80.1(3)
O18 Gd1 O17 74.8(3)
O18 Gd1 O19 60.4(3)
O18 Gd1 O20 123.3(3)
O18 Gd1 O22 137.0(3)
O18 Gd1 N1 125.8(3)
O18 Gd1 N3 150.8(3)
O18 Gd1 N19 136.7(3)
O19 Gd1 Gd2 39.8(2)
O19 Gd1 Gd7 42.31(18)
O19 Gd1 O20 68.8(3)
O19 Gd1 O22 82.8(3)
O19 Gd1 N1 138.1(3)
O19 Gd1 N3 135.7(3)
O19 Gd1 N19 76.3(3)
O20 Gd1 Gd2 106.05(19)
O20 Gd1 Gd7 83.60(19)
O20 Gd1 N19 25.1(3)
O22 Gd1 Gd2 96.27(18)
O22 Gd1 Gd7 120.46(19)
O22 Gd1 O20 49.7(3)
O22 Gd1 N1 67.8(3)
O22 Gd1 N3 71.7(3)
O22 Gd1 N19 24.7(3)
N1 Gd1 Gd2 112.6(2)
N1 Gd1 Gd7 167.6(2)
N1 Gd1 O20 108.3(3)
N1 Gd1 N3 62.8(3)
N1 Gd1 N19 86.7(3)
N3 Gd1 Gd2 168.0(2)
N3 Gd1 Gd7 127.2(2)
N3 Gd1 O20 67.0(3)
N3 Gd1 N19 65.4(3)
N19 Gd1 Gd2 104.0(2)
N19 Gd1 Gd7 104.0(2)
Gd7 Gd2 Gd1 60.54(2)
O1 Gd2 Gd1 106.18(19)
O1 Gd2 Gd7 166.70(19)
O1 Gd2 O12 69.6(3)
O1 Gd2 O26 70.2(3)
O1 Gd2 N22 69.4(3)
O2 Gd2 Gd1 40.99(19)
O2 Gd2 Gd7 101.46(19)
O2 Gd2 O1 65.2(3)
O2 Gd2 O12 80.0(3)
O2 Gd2 O18 70.8(3)
O2 Gd2 O26 125.9(3)
O2 Gd2 O27 88.3(3)
O2 Gd2 N22 107.0(3)
O11 Gd2 Gd1 134.3(2)
O11 Gd2 Gd7 92.09(19)
O11 Gd2 O1 98.7(3)
O11 Gd2 O2 141.7(3)
O11 Gd2 O12 61.7(3)
O11 Gd2 O13 69.7(3)
O11 Gd2 O18 134.3(3)
O11 Gd2 O26 72.8(3)
O11 Gd2 O27 122.9(3)
O11 Gd2 N22 98.1(3)
O12 Gd2 Gd1 91.94(19)
O12 Gd2 Gd7 109.57(19)
O12 Gd2 N22 130.0(3)
O13 Gd2 Gd1 102.34(19)
O13 Gd2 Gd7 43.7(2)
O13 Gd2 O1 148.4(3)
O13 Gd2 O2 140.8(3)
O13 Gd2 O12 123.1(3)
O13 Gd2 O18 70.2(3)
O13 Gd2 O26 78.2(3)
O13 Gd2 O27 85.7(3)
O13 Gd2 N22 82.8(3)
O18 Gd2 Gd1 40.2(2)
O18 Gd2 Gd7 42.8(2)
O18 Gd2 O1 127.0(3)
O18 Gd2 O12 129.7(3)
O18 Gd2 O26 118.7(3)
O18 Gd2 O27 74.4(3)
O18 Gd2 N22 97.8(3)
O19 Gd2 Gd1 42.7(2)
O19 Gd2 Gd7 42.9(2)
O19 Gd2 O1 128.4(3)
O19 Gd2 O2 75.4(3)
O19 Gd2 O11 91.9(3)
O19 Gd2 O12 72.0(3)
O19 Gd2 O13 82.4(3)
O19 Gd2 O18 61.7(3)
O19 Gd2 O26 158.5(3)
O19 Gd2 O27 136.0(3)
O19 Gd2 N22 158.0(3)
O26 Gd2 Gd1 151.9(2)
O26 Gd2 Gd7 120.87(19)
O26 Gd2 O12 111.5(3)
O26 Gd2 N22 25.6(3)
O27 Gd2 Gd1 100.2(2)
O27 Gd2 Gd7 104.4(2)
O27 Gd2 O1 76.1(3)
O27 Gd2 O12 145.6(3)
O27 Gd2 O26 51.7(3)
O27 Gd2 N22 26.1(3)
N22 Gd2 Gd1 126.3(2)
N22 Gd2 Gd7 116.8(2)
Gd2 Gd3 Gd4 109.18(2)
Gd2 Gd3 Gd7 54.43(2)
Gd4 Gd3 Gd7 54.81(2)
O10 Gd3 Gd2 130.7(2)
O10 Gd3 Gd4 35.6(2)
O10 Gd3 Gd7 83.2(2)
O10 Gd3 N13 68.8(3)
O10 Gd3 N15 114.0(4)
O10 Gd3 N16 76.5(3)
O10 Gd3 N18 123.5(3)
O11 Gd3 Gd2 35.4(2)
O11 Gd3 Gd4 135.1(2)
O11 Gd3 Gd7 83.75(19)
O11 Gd3 O10 165.9(3)
O11 Gd3 N13 125.1(3)
O11 Gd3 N15 75.1(3)
O11 Gd3 N16 105.5(3)
O11 Gd3 N18 67.8(3)
O13 Gd3 Gd2 35.24(18)
O13 Gd3 Gd4 82.32(18)
O13 Gd3 Gd7 36.4(2)
O13 Gd3 O10 95.7(3)
O13 Gd3 O11 70.6(3)
O13 Gd3 O14 73.0(3)
O13 Gd3 N13 163.6(3)
O13 Gd3 N15 131.7(4)
O13 Gd3 N16 88.7(4)
O13 Gd3 N18 117.5(3)
O14 Gd3 Gd2 84.3(2)
O14 Gd3 Gd4 35.7(2)
O14 Gd3 Gd7 36.6(2)
O14 Gd3 O10 71.3(3)
O14 Gd3 O11 100.7(3)
O14 Gd3 N13 105.8(4)
O14 Gd3 N15 81.4(4)
O14 Gd3 N16 140.7(3)
O14 Gd3 N18 157.8(4)
N13 Gd3 Gd2 160.5(2)
N13 Gd3 Gd4 87.6(3)
N13 Gd3 Gd7 140.5(3)
N13 Gd3 N18 69.8(4)
N15 Gd3 Gd2 103.4(3)
N15 Gd3 Gd4 99.9(3)
N15 Gd3 Gd7 108.0(3)
N15 Gd3 N13 62.8(4)
N15 Gd3 N16 133.4(4)
N15 Gd3 N18 77.4(4)
N16 Gd3 Gd2 100.7(3)
N16 Gd3 Gd4 109.0(2)
N16 Gd3 Gd7 118.4(3)
N16 Gd3 N13 82.3(4)
N16 Gd3 N18 61.4(3)
N18 Gd3 Gd2 94.5(2)
N18 Gd3 Gd4 156.0(2)
N18 Gd3 Gd7 148.9(2)
Gd7 Gd4 Gd5 59.47(2)
O8 Gd4 Gd5 41.3(3)
O8 Gd4 Gd7 100.7(3)
O8 Gd4 O14 143.8(3)
O8 Gd4 O23 117.3(4)
O8 Gd4 O24 78.5(4)
O8 Gd4 O46 73.6(3)
O8 Gd4 N10 73.4(4)
O8 Gd4 N12 133.1(4)
O8 Gd4 N20 98.2(4)
O10 Gd4 Gd5 115.4(2)
O10 Gd4 Gd7 90.5(2)
O10 Gd4 O8 116.2(4)
O10 Gd4 O14 70.1(3)
O10 Gd4 O23 126.3(3)
O10 Gd4 O24 142.5(3)
O10 Gd4 O46 131.2(3)
O10 Gd4 N10 81.3(4)
O10 Gd4 N12 74.1(4)
O10 Gd4 N20 138.7(4)
O14 Gd4 Gd5 102.7(2)
O14 Gd4 Gd7 43.2(2)
O14 Gd4 O23 70.0(4)
O14 Gd4 O24 119.5(4)
O14 Gd4 O46 76.9(3)
O14 Gd4 N10 140.5(4)
O14 Gd4 N12 83.0(4)
O14 Gd4 N20 95.8(4)
O15 Gd4 Gd5 40.9(2)
O15 Gd4 Gd7 42.4(2)
O15 Gd4 O8 71.3(3)
O15 Gd4 O10 77.4(3)
O15 Gd4 O14 76.0(3)
O15 Gd4 O23 124.5(3)
O15 Gd4 O24 138.9(3)
O15 Gd4 O46 60.2(3)
O15 Gd4 N10 124.2(4)
O15 Gd4 N12 149.0(4)
O15 Gd4 N20 138.5(4)
O23 Gd4 Gd5 107.3(2)
O23 Gd4 Gd7 84.1(3)
O23 Gd4 N20 26.0(4)
O24 Gd4 Gd5 98.4(3)
O24 Gd4 Gd7 121.9(3)
O24 Gd4 O23 49.6(4)
O24 Gd4 N10 69.8(4)
O24 Gd4 N12 71.6(4)
O24 Gd4 N20 23.7(4)
O46 Gd4 Gd5 40.0(2)
O46 Gd4 Gd7 42.0(2)
O46 Gd4 O23 70.0(4)
O46 Gd4 O24 85.1(4)
O46 Gd4 N10 141.7(4)
O46 Gd4 N12 136.3(5)
O46 Gd4 N20 78.3(4)
N10 Gd4 Gd5 114.1(3)
N10 Gd4 Gd7 166.2(4)
N10 Gd4 O23 109.7(4)
N10 Gd4 N12 62.9(5)
N10 Gd4 N20 87.9(5)
N12 Gd4 Gd5 170.1(3)
N12 Gd4 Gd7 125.6(3)
N12 Gd4 O23 66.7(5)
N12 Gd4 N20 65.5(4)
N20 Gd4 Gd5 105.5(3)
N20 Gd4 Gd7 105.5(3)
Gd7 Gd5 Gd4 60.18(2)
O5 Gd5 Gd4 132.4(2)
O5 Gd5 Gd7 91.13(19)
O5 Gd5 O6 62.1(3)
O5 Gd5 O7 99.7(3)
O5 Gd5 O8 140.8(3)
O5 Gd5 O15 133.7(3)
O5 Gd5 O16 68.8(3)
O5 Gd5 O29 120.1(4)
O5 Gd5 O30 71.2(4)
O5 Gd5 N21 96.1(4)
O6 Gd5 Gd4 90.4(2)
O6 Gd5 Gd7 108.9(2)
O6 Gd5 N21 132.9(4)
O7 Gd5 Gd4 105.3(3)
O7 Gd5 Gd7 165.5(3)
O7 Gd5 O6 68.6(3)
O7 Gd5 O30 72.3(4)
O7 Gd5 N21 75.8(4)
O8 Gd5 Gd4 41.4(2)
O8 Gd5 Gd7 101.5(2)
O8 Gd5 O6 78.7(3)
O8 Gd5 O7 64.0(4)
O8 Gd5 O29 93.6(4)
O8 Gd5 O30 128.1(4)
O8 Gd5 N21 112.2(4)
O15 Gd5 Gd4 40.1(2)
O15 Gd5 Gd7 43.0(2)
O15 Gd5 O6 128.4(3)
O15 Gd5 O7 126.6(3)
O15 Gd5 O8 70.8(3)
O15 Gd5 O29 74.9(4)
O15 Gd5 O30 121.1(4)
O15 Gd5 N21 97.4(4)
O16 Gd5 Gd4 102.2(2)
O16 Gd5 Gd7 43.5(2)
O16 Gd5 O6 122.5(3)
O16 Gd5 O7 150.3(4)
O16 Gd5 O8 141.3(3)
O16 Gd5 O15 71.0(3)
O16 Gd5 O29 82.0(4)
O16 Gd5 O30 78.0(3)
O16 Gd5 N21 78.4(4)
O29 Gd5 Gd4 103.6(3)
O29 Gd5 Gd7 102.1(3)
O29 Gd5 O6 148.9(4)
O29 Gd5 O7 80.8(4)
O29 Gd5 O30 51.7(4)
O29 Gd5 N21 25.3(4)
O30 Gd5 Gd4 155.3(3)
O30 Gd5 Gd7 120.8(3)
O30 Gd5 O6 110.5(4)
O30 Gd5 N21 26.5(4)
O46 Gd5 Gd4 43.1(2)
O46 Gd5 Gd7 42.1(2)
O46 Gd5 O5 89.7(3)
O46 Gd5 O6 71.3(3)
O46 Gd5 O7 127.6(4)
O46 Gd5 O8 76.4(3)
O46 Gd5 O15 61.8(3)
O46 Gd5 O16 80.8(3)
O46 Gd5 O29 136.6(4)
O46 Gd5 O30 155.5(3)
O46 Gd5 N21 154.6(4)
N21 Gd5 Gd4 128.9(4)
N21 Gd5 Gd7 112.9(3)
Gd1 Gd6 Gd7 54.86(2)
Gd5 Gd6 Gd1 109.18(2)
Gd5 Gd6 Gd7 54.440(19)
O4 Gd6 Gd1 35.54(19)
O4 Gd6 Gd5 132.37(18)
O4 Gd6 Gd7 84.49(18)
O4 Gd6 N4 68.8(3)
O4 Gd6 N6 113.7(3)
O4 Gd6 N7 73.9(3)
O4 Gd6 N9 122.6(3)
O5 Gd6 Gd1 134.3(2)
O5 Gd6 Gd5 34.4(2)
O5 Gd6 Gd7 82.47(19)
O5 Gd6 O4 166.4(3)
O5 Gd6 O17 100.1(3)
O5 Gd6 N4 124.4(3)
O5 Gd6 N6 73.7(3)
O5 Gd6 N7 108.8(3)
O5 Gd6 N9 68.5(3)
O16 Gd6 Gd1 81.79(19)
O16 Gd6 Gd5 35.2(2)
O16 Gd6 Gd7 36.1(2)
O16 Gd6 O4 97.5(3)
O16 Gd6 O5 69.6(3)
O16 Gd6 O17 71.9(3)
O16 Gd6 N4 165.7(3)
O16 Gd6 N6 128.5(3)
O16 Gd6 N7 88.2(4)
O16 Gd6 N9 114.6(3)
O17 Gd6 Gd1 35.6(2)
O17 Gd6 Gd5 84.2(2)
O17 Gd6 Gd7 35.9(2)
O17 Gd6 O4 71.0(3)
O17 Gd6 N4 105.7(3)
O17 Gd6 N6 80.5(3)
O17 Gd6 N7 136.5(3)
O17 Gd6 N9 161.8(3)
N4 Gd6 Gd1 88.5(2)
N4 Gd6 Gd5 158.8(2)
N4 Gd6 Gd7 140.5(2)
N4 Gd6 N9 72.2(3)
N6 Gd6 Gd1 100.1(2)
N6 Gd6 Gd5 100.9(3)
N6 Gd6 Gd7 105.3(2)
N6 Gd6 N4 63.4(4)
N6 Gd6 N7 138.2(3)
N6 Gd6 N9 82.5(3)
N7 Gd6 Gd1 105.0(2)
N7 Gd6 Gd5 101.6(3)
N7 Gd6 Gd7 116.5(2)
N7 Gd6 N4 84.3(4)
N7 Gd6 N9 61.8(3)
N9 Gd6 Gd1 157.1(2)
N9 Gd6 Gd5 92.5(2)
N9 Gd6 Gd7 146.7(2)
Gd2 Gd7 Gd1 60.279(18)
Gd2 Gd7 Gd4 123.99(2)
Gd2 Gd7 Gd5 145.19(3)
Gd4 Gd7 Gd1 167.69(3)
Gd5 Gd7 Gd1 124.04(3)
Gd5 Gd7 Gd4 60.34(2)
O13 Gd7 Gd1 100.16(18)
O13 Gd7 Gd2 41.66(18)
O13 Gd7 Gd4 87.24(19)
O13 Gd7 Gd5 112.77(19)
O13 Gd7 O14 68.8(3)
O14 Gd7 Gd1 132.2(2)
O14 Gd7 Gd2 89.5(2)
O14 Gd7 Gd4 41.9(2)
O14 Gd7 Gd5 102.2(2)
O15 Gd7 Gd1 151.2(2)
O15 Gd7 Gd2 115.2(2)
O15 Gd7 Gd4 40.4(2)
O15 Gd7 Gd5 41.73(19)
O15 Gd7 O13 74.6(3)
O15 Gd7 O14 73.2(3)
O15 Gd7 O16 68.7(3)
O15 Gd7 O17 131.2(3)
O16 Gd7 Gd1 86.7(2)
O16 Gd7 Gd2 113.3(2)
O16 Gd7 Gd4 100.6(2)
O16 Gd7 Gd5 41.74(19)
O16 Gd7 O13 107.2(3)
O16 Gd7 O14 141.1(3)
O17 Gd7 Gd1 41.71(19)
O17 Gd7 Gd2 101.99(19)
O17 Gd7 Gd4 132.3(2)
O17 Gd7 Gd5 89.97(18)
O17 Gd7 O13 140.4(3)
O17 Gd7 O14 139.9(3)
O17 Gd7 O16 68.2(3)
O18 Gd7 Gd1 40.2(2)
O18 Gd7 Gd2 42.13(17)
O18 Gd7 Gd4 151.5(2)
O18 Gd7 Gd5 114.99(19)
O18 Gd7 O13 68.2(3)
O18 Gd7 O14 131.1(3)
O18 Gd7 O15 115.4(3)
O18 Gd7 O16 74.5(3)
O18 Gd7 O17 72.9(3)
O18 Gd7 O19 59.7(3)
O19 Gd7 Gd1 42.86(19)
O19 Gd7 Gd2 40.4(2)
O19 Gd7 Gd4 131.1(2)
O19 Gd7 Gd5 165.96(19)
O19 Gd7 O13 78.2(3)
O19 Gd7 O14 89.8(3)
O19 Gd7 O15 151.7(3)
O19 Gd7 O16 128.2(3)
O19 Gd7 O17 76.1(3)
O46 Gd7 Gd1 130.7(2)
O46 Gd7 Gd2 166.4(2)
O46 Gd7 Gd4 43.4(2)
O46 Gd7 Gd5 40.3(2)
O46 Gd7 O13 129.1(3)
O46 Gd7 O14 77.0(3)
O46 Gd7 O15 59.9(3)
O46 Gd7 O16 77.6(3)
O46 Gd7 O17 89.4(3)
O46 Gd7 O18 150.9(3)
O46 Gd7 O19 139.0(3)
C1 O1 Gd2 125.1(7)
C2 O1 Gd2 119.1(6)
C2 O1 C1 115.4(9)
Gd1 O2 Gd2 97.9(3)
C7 O2 Gd1 139.2(8)
C7 O2 Gd2 122.7(7)
C15 O3 C14 114.5(10)
Gd6 O4 Gd1 109.4(3)
C20 O4 Gd1 119.9(7)
C20 O4 Gd6 129.8(6)
Gd5 O5 Gd6 110.9(3)
C33 O5 Gd5 119.5(8)
C33 O5 Gd6 129.5(8)
C27 O6 Gd5 125.4(8)
C28 O6 Gd5 109.3(8)
C28 O6 C27 117.7(10)
C64 O7 Gd5 123.1(10)
C65 O7 Gd5 115.8(8)
C65 O7 C64 120.9(11)
Gd5 O8 Gd4 97.3(3)
C67 O8 Gd4 137.6(9)
C67 O8 Gd5 124.7(9)
C52 O9 C51 115.0(12)
Gd3 O10 Gd4 109.0(4)
C57 O10 Gd3 125.9(8)
C57 O10 Gd4 124.2(8)
Gd3 O11 Gd2 109.4(3)
C46 O11 Gd2 122.3(8)
C46 O11 Gd3 128.2(8)
C40 O12 Gd2 125.6(7)
C41 O12 Gd2 112.9(8)
C41 O12 C40 117.9(9)
Gd2 O13 Gd7 94.7(3)
Gd3 O13 Gd2 110.1(3)
Gd3 O13 Gd7 109.4(4)
Gd3 O14 Gd4 109.6(4)
Gd3 O14 Gd7 108.8(4)
Gd4 O14 Gd7 94.9(3)
Gd4 O15 Gd5 99.0(3)
Gd4 O15 Gd7 97.2(4)
Gd5 O15 Gd7 95.3(3)
Gd5 O16 Gd7 94.8(3)
Gd6 O16 Gd5 110.6(3)
Gd6 O16 Gd7 110.2(4)
Gd1 O17 Gd7 95.9(3)
Gd6 O17 Gd1 109.7(3)
Gd6 O17 Gd7 109.6(3)
Gd1 O18 Gd2 98.6(3)
Gd1 O18 Gd7 98.1(3)
Gd2 O18 Gd7 95.1(3)
Gd2 O19 Gd1 97.5(3)
Gd2 O19 Gd7 96.7(3)
Gd7 O19 Gd1 94.8(3)
N19 O20 Gd1 93.6(7)
N19 O22 Gd1 98.6(7)
N20 O23 Gd4 93.0(12)
N20 O24 Gd4 98.3(11)
N22 O26 Gd2 95.6(8)
N22 O27 Gd2 96.8(8)
N21 O29 Gd5 99.8(12)
N21 O30 Gd5 92.9(12)
Gd5 O46 Gd4 96.9(3)
Gd5 O46 Gd7 97.6(4)
Gd7 O46 Gd4 94.6(3)
N2 N1 Gd1 115.5(7)
C8 N1 Gd1 130.9(9)
C8 N1 N2 113.6(11)
C9 N2 N1 120.9(11)
C9 N3 Gd1 118.1(8)
C9 N3 C13 115.5(11)
C13 N3 Gd1 125.5(8)
N5 N4 Gd6 113.6(8)
C21 N4 Gd6 130.4(9)
C21 N4 N5 115.6(11)
C22 N5 N4 117.8(10)
C22 N6 Gd6 119.9(9)
C26 N6 Gd6 123.5(9)
C26 N6 C22 116.4(12)
C35 N7 Gd6 121.8(10)
C35 N7 C39 117.1(13)
C39 N7 Gd6 121.1(9)
N9 N8 C35 116.0(11)
N8 N9 Gd6 114.6(7)
C34 N9 Gd6 128.1(10)
C34 N9 N8 116.5(11)
N11 N10 Gd4 117.9(11)
C70 N10 Gd4 126.8(13)
C70 N10 N11 115.3(15)
C71 N11 N10 120.1(15)
C71 N12 Gd4 117.2(14)
C72 N12 Gd4 126.4(12)
C72 N12 C71 115.3(17)
N14 N13 Gd3 113.0(8)
C58 N13 Gd3 129.0(10)
C58 N13 N14 116.6(12)
C59 N14 N13 119.4(12)
C59 N15 Gd3 117.6(10)
C63 N15 Gd3 123.1(10)
C63 N15 C59 116.7(13)
C48 N16 Gd3 117.0(10)
C48 N16 C114 116.9(14)
C114 N16 Gd3 124.5(11)
C48 N17 N18 115.0(12)
N17 N18 Gd3 114.0(7)
C47 N18 Gd3 128.5(9)
C47 N18 N17 114.8(11)
O20 N19 Gd1 61.2(6)
O21 N19 Gd1 175.3(9)
O21 N19 O20 119.7(11)
O21 N19 O22 122.8(11)
O22 N19 Gd1 56.7(6)
O22 N19 O20 117.5(11)
O23 N20 Gd4 61.0(10)
O24 N20 Gd4 58.0(10)
O24 N20 O23 118.6(19)
O24 N20 O25 124.1(17)
O25 N20 Gd4 169.3(12)
O25 N20 O23 117.1(18)
O29 N21 Gd5 54.9(10)
O29 N21 O30 115.5(19)
O30 N21 Gd5 60.6(10)
O31 N21 Gd5 175.4(13)
O31 N21 O29 125(2)
O31 N21 O30 119.2(19)
O26 N22 Gd2 58.8(7)
O26 N22 O27 115.4(12)
O27 N22 Gd2 57.0(7)
O28 N22 Gd2 172.7(11)
O28 N22 O26 121.5(13)
O28 N22 O27 123.1(13)
O1 C2 C7 113.1(10)
C3 C2 O1 122.9(11)
C3 C2 C7 124.0(12)
C2 C3 C4 118.3(13)
C5 C4 C3 120.4(12)
C4 C5 C6 121.3(12)
C5 C6 C8 115.6(12)
C7 C6 C5 119.8(12)
C7 C6 C8 124.6(12)
O2 C7 C2 119.2(11)
O2 C7 C6 124.8(11)
C6 C7 C2 115.9(11)
N1 C8 C6 128.6(13)
N2 C9 C10 117.8(12)
N3 C9 N2 118.2(11)
N3 C9 C10 123.7(12)
C9 C10 C11 118.4(13)
C12 C11 C10 118.6(13)
C13 C12 C11 118.6(13)
C12 C13 N3 125.0(13)
C16 C15 O3 127.1(12)
C16 C15 C20 121.4(12)
C20 C15 O3 111.4(11)
C17 C16 C15 121.3(13)
C16 C17 C18 120.5(13)
C17 C18 C19 119.2(12)
C18 C19 C21 115.1(12)
C20 C19 C18 119.5(12)
C20 C19 C21 124.9(12)
O4 C20 C15 120.3(11)
O4 C20 C19 121.8(11)
C19 C20 C15 117.9(12)
N4 C21 C19 123.5(12)
N5 C22 N6 116.6(12)
N5 C22 C23 121.3(13)
N6 C22 C23 122.1(13)
C24 C23 C22 120.2(14)
C23 C24 C25 120.0(14)
C26 C25 C24 117.1(15)
N6 C26 C25 124.3(13)
O6 C28 C29 122.4(12)
O6 C28 C33 114.6(10)
C33 C28 C29 123.0(12)
C30 C29 C28 117.1(13)
C31 C30 C29 120.5(13)
C30 C31 C32 123.2(13)
C31 C32 C33 119.1(13)
C31 C32 C34 119.2(12)
C33 C32 C34 120.9(12)
O5 C33 C28 117.2(11)
O5 C33 C32 125.5(12)
C28 C33 C32 117.0(11)
N9 C34 C32 126.2(13)
N7 C35 N8 116.1(14)
N7 C35 C36 125.1(14)
N8 C35 C36 118.7(12)
C35 C36 C37 117.1(15)
C36 C37 C38 119.4(17)
C39 C38 C37 119.2(15)
N7 C39 C38 121.9(13)
O12 C41 C42 123.2(12)
O12 C41 C46 115.9(10)
C42 C41 C46 120.9(12)
C41 C42 C43 118.4(13)
C44 C43 C42 119.3(12)
C43 C44 C45 122.1(13)
C44 C45 C47 116.1(12)
C46 C45 C44 120.7(13)
C46 C45 C47 122.9(12)
O11 C46 C41 114.9(11)
O11 C46 C45 126.6(12)
C45 C46 C41 118.4(11)
N18 C47 C45 121.7(12)
N16 C48 N17 118.6(14)
N16 C48 C49 125.5(14)
N17 C48 C49 115.9(14)
C116 C49 C48 116.1(19)
O9 C52 C53 124.9(14)
O9 C52 C57 113.1(12)
C53 C52 C57 121.9(14)
C52 C53 C54 118.5(17)
C55 C54 C53 121.9(18)
C54 C55 C56 121.3(17)
C55 C56 C58 117.0(15)
C57 C56 C55 119.0(15)
C57 C56 C58 123.9(15)
O10 C57 C52 119.1(13)
O10 C57 C56 123.6(14)
C56 C57 C52 117.3(14)
N13 C58 C56 123.1(14)
N14 C59 N15 119.0(14)
N14 C59 C60 120.8(14)
N15 C59 C60 120.2(15)
C61 C60 C59 120.5(17)
C60 C61 C62 119.3(18)
C61 C62 C63 117.1(17)
N15 C63 C62 126.1(15)
N10 C70 C68 132.6(19)
N11 C71 N12 118.3(17)
N11 C71 C113 113.8(18)
N12 C71 C113 127(2)
N12 C72 C111 123.3(19)
C66 C74 C69 120.0
C65 C66 C74 120.0
C66 C65 O7 120.7(10)
C67 C65 O7 118.6(10)
C67 C65 C66 120.0
O8 C67 C65 115.4(10)
O8 C67 C68 124.1(10)
C65 C67 C68 120.0
C67 C68 C70 124.4(12)
C69 C68 C70 115.5(12)
C69 C68 C67 120.0
C68 C69 C74 120.0
C112 C111 C72 119(2)
C111 C112 C113 123(2)
C112 C113 C71 112(2)
C115 C114 N16 120.3(19)
C114 C115 C116 123(2)
C49 C116 C115 118(2)
O33 N23 O32 119.7(13)
O34 N23 O32 120.1(13)
O34 N23 O33 120.2(13)
O1A N1A O1B 123.2(15)
O1C N1A O1A 112(2)
O1C N1A O1B 124.3(15)
O1E N1B O1D 120.9(16)
O1F N1B O1D 119(2)
O1F N1B O1E 119.4(15)

loop_
_geom_bond_atom_site_label_1
_geom_bond_atom_site_label_2
_geom_bond_distance
Gd1 Gd2 3.6146(11)
Gd1 Gd7 3.6241(12)
Gd1 O2 2.394(8)
Gd1 O4 2.416(7)
Gd1 O17 2.424(8)
Gd1 O18 2.360(9)
Gd1 O19 2.474(8)
Gd1 O20 2.616(9)
Gd1 O22 2.519(8)
Gd1 N1 2.588(10)
Gd1 N3 2.605(10)
Gd1 N19 2.979(12)
Gd2 Gd7 3.5743(13)
Gd2 O1 2.501(8)
Gd2 O2 2.400(8)
Gd2 O11 2.384(8)
Gd2 O12 2.635(9)
Gd2 O13 2.384(8)
Gd2 O18 2.407(7)
Gd2 O19 2.333(9)
Gd2 O26 2.514(9)
Gd2 O27 2.473(10)
Gd2 N22 2.927(14)
Gd3 Gd4 3.9034(15)
Gd3 Gd7 3.9365(12)
Gd3 O10 2.390(9)
Gd3 O11 2.369(8)
Gd3 O13 2.347(8)
Gd3 O14 2.360(10)
Gd3 N13 2.549(12)
Gd3 N15 2.529(12)
Gd3 N16 2.543(13)
Gd3 N18 2.554(10)
Gd4 Gd5 3.6147(14)
Gd4 Gd7 3.6089(12)
Gd4 O8 2.410(11)
Gd4 O10 2.405(9)
Gd4 O14 2.418(9)
Gd4 O15 2.358(10)
Gd4 O23 2.613(14)
Gd4 O24 2.555(13)
Gd4 O46 2.488(9)
Gd4 N10 2.571(13)
Gd4 N12 2.601(15)
Gd4 N20 2.98(2)
Gd5 Gd7 3.5830(12)
Gd5 O5 2.354(9)
Gd5 O6 2.654(9)
Gd5 O7 2.538(10)
Gd5 O8 2.406(11)
Gd5 O15 2.395(8)
Gd5 O16 2.394(8)
Gd5 O29 2.447(13)
Gd5 O30 2.571(13)
Gd5 O46 2.340(10)
Gd5 N21 2.95(2)
Gd6 Gd7 3.9451(12)
Gd6 O4 2.389(8)
Gd6 O5 2.365(8)
Gd6 O16 2.335(8)
Gd6 O17 2.371(8)
Gd6 N4 2.556(10)
Gd6 N6 2.494(11)
Gd6 N7 2.520(12)
Gd6 N9 2.575(9)
Gd7 O13 2.476(8)
Gd7 O14 2.480(9)
Gd7 O15 2.454(9)
Gd7 O16 2.474(9)
Gd7 O17 2.457(9)
Gd7 O18 2.439(8)
Gd7 O19 2.448(8)
Gd7 O46 2.423(9)
O1 C1 1.431(13)
O1 C2 1.422(14)
O2 C7 1.335(14)
O3 C14 1.437(15)
O3 C15 1.415(15)
O4 C20 1.329(14)
O5 C33 1.344(14)
O6 C27 1.409(15)
O6 C28 1.391(14)
O7 C64 1.430(18)
O7 C65 1.390(14)
O8 C67 1.325(12)
O9 C51 1.395(16)
O9 C52 1.361(16)
O10 C57 1.331(16)
O11 C46 1.351(14)
O12 C40 1.428(15)
O12 C41 1.364(14)
O20 N19 1.268(12)
O21 N19 1.233(14)
O22 N19 1.257(13)
O23 N20 1.308(17)
O24 N20 1.21(2)
O25 N20 1.30(2)
O26 N22 1.273(14)
O27 N22 1.299(14)
O28 N22 1.205(16)
O29 N21 1.28(2)
O30 N21 1.315(19)
O31 N21 1.28(2)
N1 N2 1.389(14)
N1 C8 1.292(15)
N2 C9 1.354(16)
N3 C9 1.350(15)
N3 C13 1.383(16)
N4 N5 1.393(14)
N4 C21 1.289(16)
N5 C22 1.362(16)
N6 C22 1.371(16)
N6 C26 1.351(17)
N7 C35 1.329(16)
N7 C39 1.358(17)
N8 N9 1.377(15)
N8 C35 1.380(17)
N9 C34 1.282(16)
N10 N11 1.370(18)
N10 C70 1.28(2)
N11 C71 1.36(2)
N12 C71 1.37(2)
N12 C72 1.35(2)
N13 N14 1.416(15)
N13 C58 1.295(17)
N14 C59 1.301(18)
N15 C59 1.335(17)
N15 C63 1.318(17)
N16 C48 1.350(17)
N16 C114 1.356(19)
N17 N18 1.400(15)
N17 C48 1.350(17)
N18 C47 1.309(15)
C2 C3 1.363(17)
C2 C7 1.430(16)
C3 C4 1.394(17)
C4 C5 1.366(17)
C5 C6 1.416(17)
C6 C7 1.403(17)
C6 C8 1.435(17)
C9 C10 1.401(17)
C10 C11 1.409(18)
C11 C12 1.400(18)
C12 C13 1.355(18)
C15 C16 1.361(18)
C15 C20 1.411(17)
C16 C17 1.341(17)
C17 C18 1.405(18)
C18 C19 1.417(18)
C19 C20 1.403(16)
C19 C21 1.438(18)
C22 C23 1.384(18)
C23 C24 1.348(19)
C24 C25 1.397(19)
C25 C26 1.390(19)
C28 C29 1.416(16)
C28 C33 1.402(18)
C29 C30 1.390(17)
C30 C31 1.356(19)
C31 C32 1.383(18)
C32 C33 1.413(17)
C32 C34 1.437(19)
C35 C36 1.38(2)
C36 C37 1.38(2)
C37 C38 1.39(2)
C38 C39 1.382(19)
C41 C42 1.412(17)
C41 C46 1.419(18)
C42 C43 1.421(18)
C43 C44 1.344(18)
C44 C45 1.410(17)
C45 C46 1.357(17)
C45 C47 1.464(18)
C48 C49 1.42(2)
C49 C116 1.37(2)
C52 C53 1.37(2)
C52 C57 1.44(2)
C53 C54 1.38(2)
C54 C55 1.34(2)
C55 C56 1.41(2)
C56 C57 1.40(2)
C56 C58 1.45(2)
C59 C60 1.46(2)
C60 C61 1.32(2)
C61 C62 1.38(2)
C62 C63 1.40(2)
C70 C68 1.42(2)
C71 C113 1.42(2)
C72 C111 1.38(2)
C74 C66 1.3900
C74 C69 1.3900
C66 C65 1.3900
C65 C67 1.3900
C67 C68 1.3900
C68 C69 1.3900
C111 C112 1.38(3)
C112 C113 1.41(3)
C114 C115 1.34(3)
C115 C116 1.42(3)
O32 N23 1.261(15)
O33 N23 1.233(15)
O34 N23 1.218(14)
O1A N1A 1.273(15)
O1B N1A 1.295(14)
N1A O1C 1.266(14)
O1D N1B 1.251(14)
O1E N1B 1.244(15)
N1B O1F 1.243(15)

loop_
_geom_torsion_atom_site_label_1
_geom_torsion_atom_site_label_2
_geom_torsion_atom_site_label_3
_geom_torsion_atom_site_label_4
_geom_torsion
Gd1 O2 C7 C2 -177.6(8)
Gd1 O2 C7 C6 1(2)
Gd1 O4 C20 C15 -56.8(15)
Gd1 O4 C20 C19 122.9(10)
Gd1 O20 N19 O21 -174.7(10)
Gd1 O20 N19 O22 7.5(10)
Gd1 O22 N19 O20 -7.8(11)
Gd1 O22 N19 O21 174.4(10)
Gd1 N1 N2 C9 -19.6(14)
Gd1 N1 C8 C6 2(2)
Gd1 N3 C9 N2 13.9(15)
Gd1 N3 C9 C10 -173.1(9)
Gd1 N3 C13 C12 172.2(10)
Gd2 O1 C2 C3 173.1(11)
Gd2 O1 C2 C7 -3.5(14)
Gd2 O2 C7 C2 8.8(15)
Gd2 O2 C7 C6 -172.2(9)
Gd2 O11 C46 C41 -30.0(15)
Gd2 O11 C46 C45 145.8(12)
Gd2 O12 C41 C42 -156.4(12)
Gd2 O12 C41 C46 24.8(14)
Gd2 O26 N22 O27 6.8(11)
Gd2 O26 N22 O28 -171.5(13)
Gd2 O27 N22 O26 -7.0(11)
Gd2 O27 N22 O28 171.3(14)
Gd3 O10 C57 C52 133.5(12)
Gd3 O10 C57 C56 -48(2)
Gd3 O11 C46 C41 145.4(9)
Gd3 O11 C46 C45 -38.7(19)
Gd3 N13 N14 C59 -25.8(16)
Gd3 N13 C58 C56 15(2)
Gd3 N15 C59 N14 18.4(18)
Gd3 N15 C59 C60 -160.6(12)
Gd3 N15 C63 C62 162.3(12)
Gd3 N16 C48 N17 19.3(17)
Gd3 N16 C48 C49 -160.4(13)
Gd3 N16 C114 C115 159.1(17)
Gd3 N18 C47 C45 28.5(19)
Gd4 O8 C67 C65 -178.2(9)
Gd4 O8 C67 C68 10.2(18)
Gd4 O10 C57 C52 -58.0(18)
Gd4 O10 C57 C56 120.5(15)
Gd4 O23 N20 O24 6.7(16)
Gd4 O23 N20 O25 -168.1(13)
Gd4 O24 N20 O23 -6.9(16)
Gd4 O24 N20 O25 167.4(14)
Gd4 N10 N11 C71 -12(2)
Gd4 N10 C70 C68 7(3)
Gd4 N12 C71 N11 18(2)
Gd4 N12 C71 C113 -170.2(15)
Gd4 N12 C72 C111 168.0(13)
Gd5 O5 C33 C28 -34.3(15)
Gd5 O5 C33 C32 138.8(12)
Gd5 O6 C28 C29 -150.5(12)
Gd5 O6 C28 C33 29.6(14)
Gd5 O7 C65 C66 162.8(6)
Gd5 O7 C65 C67 -7.8(14)
Gd5 O8 C67 C65 11.3(13)
Gd5 O8 C67 C68 -160.3(7)
Gd5 O29 N21 O30 2.3(16)
Gd5 O29 N21 O31 -174.3(16)
Gd5 O30 N21 O29 -2.2(15)
Gd5 O30 N21 O31 174.7(15)
Gd6 O4 C20 C15 136.0(10)
Gd6 O4 C20 C19 -44.3(17)
Gd6 O5 C33 C28 147.8(10)
Gd6 O5 C33 C32 -39.1(19)
Gd6 N4 N5 C22 -32.6(13)
Gd6 N4 C21 C19 8.8(18)
Gd6 N6 C22 N5 6.7(14)
Gd6 N6 C22 C23 -173.9(8)
Gd6 N6 C26 C25 173.5(10)
Gd6 N7 C35 N8 1.5(17)
Gd6 N7 C35 C36 -175.5(12)
Gd6 N7 C39 C38 179.3(10)
Gd6 N9 C34 C32 20(2)
O1 C2 C3 C4 -178.6(12)
O1 C2 C7 O2 -3.1(17)
O1 C2 C7 C6 177.8(11)
O3 C15 C16 C17 178.7(13)
O3 C15 C20 O4 -3.2(18)
O3 C15 C20 C19 177.1(11)
O6 C28 C29 C30 176.5(13)
O6 C28 C33 O5 -1.6(19)
O6 C28 C33 C32 -175.2(12)
O7 C65 C67 O8 -1.3(14)
O7 C65 C67 C68 170.7(13)
O8 C67 C68 C70 -12.0(17)
O8 C67 C68 C69 171.3(13)
O9 C52 C53 C54 178.4(18)
O9 C52 C57 O10 0(2)
O9 C52 C57 C56 -178.5(14)
O12 C41 C42 C43 179.6(13)
O12 C41 C46 O11 -0.2(18)
O12 C41 C46 C45 -176.4(12)
N1 N2 C9 N3 4.0(18)
N1 N2 C9 C10 -169.4(10)
N2 N1 C8 C6 -179.6(13)
N2 C9 C10 C11 176.3(12)
N3 C9 C10 C11 3.3(19)
N4 N5 C22 N6 18.0(16)
N4 N5 C22 C23 -161.3(10)
N5 N4 C21 C19 -179.0(11)
N5 C22 C23 C24 -179.7(11)
N6 C22 C23 C24 1.0(18)
N7 C35 C36 C37 -5(2)
N8 N9 C34 C32 -170.5(14)
N8 C35 C36 C37 177.9(15)
N9 N8 C35 N7 23.5(17)
N9 N8 C35 C36 -159.3(13)
N10 N11 C71 N12 -4(3)
N10 N11 C71 C113 -177.2(16)
N10 C70 C68 C67 3(3)
N10 C70 C68 C69 179.9(18)
N11 N10 C70 C68 -176.0(18)
N11 C71 C113 C112 173.0(17)
N12 C71 C113 C112 1(3)
N12 C72 C111 C112 1(3)
N13 N14 C59 N15 6(2)
N13 N14 C59 C60 -175.4(14)
N14 N13 C58 C56 -179.4(15)
N14 C59 C60 C61 177.4(17)
N15 C59 C60 C61 -4(3)
N16 C48 C49 C116 -3(3)
N16 C114 C115 C116 4(4)
N17 N18 C47 C45 -171.4(13)
N17 C48 C49 C116 177.1(19)
N18 N17 C48 N16 12(2)
N18 N17 C48 C49 -168.6(14)
C1 O1 C2 C3 -14.0(19)
C1 O1 C2 C7 169.5(11)
C2 C3 C4 C5 5(2)
C3 C2 C7 O2 -179.6(13)
C3 C2 C7 C6 1(2)
C3 C4 C5 C6 -6(2)
C4 C5 C6 C7 5(2)
C4 C5 C6 C8 -176.1(13)
C5 C6 C7 O2 178.4(12)
C5 C6 C7 C2 -2.6(19)
C5 C6 C8 N1 -180.0(14)
C7 C2 C3 C4 -2(2)
C7 C6 C8 N1 -1(2)
C8 N1 N2 C9 161.4(12)
C8 C6 C7 O2 0(2)
C8 C6 C7 C2 179.0(13)
C9 N3 C13 C12 3.4(19)
C9 C10 C11 C12 -2.7(18)
C10 C11 C12 C13 2.6(19)
C11 C12 C13 N3 -3(2)
C13 N3 C9 N2 -176.5(11)
C13 N3 C9 C10 -3.5(18)
C14 O3 C15 C16 6(2)
C14 O3 C15 C20 -172.8(11)
C15 C16 C17 C18 4(2)
C16 C15 C20 O4 177.9(12)
C16 C15 C20 C19 -2(2)
C16 C17 C18 C19 -1(2)
C17 C18 C19 C20 -4(2)
C17 C18 C19 C21 -175.5(12)
C18 C19 C20 O4 -174.9(12)
C18 C19 C20 C15 4.7(19)
C18 C19 C21 N4 -168.4(12)
C20 C15 C16 C17 -3(2)
C20 C19 C21 N4 20(2)
C21 N4 N5 C22 153.9(12)
C21 C19 C20 O4 -4(2)
C21 C19 C20 C15 175.8(12)
C22 N6 C26 C25 -0.6(18)
C22 C23 C24 C25 -2.2(18)
C23 C24 C25 C26 1.9(19)
C24 C25 C26 N6 -1(2)
C26 N6 C22 N5 -179.0(10)
C26 N6 C22 C23 0.4(17)
C27 O6 C28 C29 1(2)
C27 O6 C28 C33 -179.2(12)
C28 C29 C30 C31 0(2)
C29 C28 C33 O5 178.5(13)
C29 C28 C33 C32 5(2)
C29 C30 C31 C32 2(3)
C30 C31 C32 C33 0(2)
C30 C31 C32 C34 -170.3(16)
C31 C32 C33 O5 -176.0(13)
C31 C32 C33 C28 -3(2)
C31 C32 C34 N9 -176.7(15)
C33 C28 C29 C30 -4(2)
C33 C32 C34 N9 13(2)
C34 C32 C33 O5 -6(2)
C34 C32 C33 C28 167.1(14)
C35 N7 C39 C38 0(2)
C35 N8 N9 Gd6 -36.1(14)
C35 N8 N9 C34 153.2(13)
C35 C36 C37 C38 3(3)
C36 C37 C38 C39 0(3)
C37 C38 C39 N7 -2(2)
C39 N7 C35 N8 -179.6(12)
C39 N7 C35 C36 3(2)
C40 O12 C41 C42 3(2)
C40 O12 C41 C46 -175.4(12)
C41 C42 C43 C44 -3(2)
C42 C41 C46 O11 -179.0(12)
C42 C41 C46 C45 5(2)
C42 C43 C44 C45 5(2)
C43 C44 C45 C46 -1(2)
C43 C44 C45 C47 -175.0(14)
C44 C45 C46 O11 -179.0(13)
C44 C45 C46 C41 -3(2)
C44 C45 C47 N18 -177.5(13)
C46 C41 C42 C43 -2(2)
C46 C45 C47 N18 9(2)
C47 C45 C46 O11 -6(2)
C47 C45 C46 C41 169.9(13)
C48 N16 C114 C115 -6(3)
C48 N17 N18 Gd3 -36.4(15)
C48 N17 N18 C47 160.6(13)
C48 C49 C116 C115 1(3)
C51 O9 C52 C53 7(2)
C51 O9 C52 C57 -176.9(14)
C52 C53 C54 C55 0(4)
C53 C52 C57 O10 176.6(15)
C53 C52 C57 C56 -2(3)
C53 C54 C55 C56 -2(4)
C54 C55 C56 C57 3(3)
C54 C55 C56 C58 -175(2)
C55 C56 C57 O10 -179.0(16)
C55 C56 C57 C52 0(3)
C55 C56 C58 N13 -165.2(17)
C57 C52 C53 C54 2(3)
C57 C56 C58 N13 17(3)
C58 N13 N14 C59 166.1(14)
C58 C56 C57 O10 -2(3)
C58 C56 C57 C52 177.0(16)
C59 N15 C63 C62 1(2)
C59 C60 C61 C62 2(3)
C60 C61 C62 C63 0(3)
C61 C62 C63 N15 -2(3)
C63 N15 C59 N14 -179.0(13)
C63 N15 C59 C60 2(2)
C64 O7 C65 C66 -21.5(18)
C64 O7 C65 C67 167.9(12)
C70 N10 N11 C71 171.0(17)
C70 C68 C69 C74 -177.0(15)
C71 N12 C72 C111 1(3)
C72 N12 C71 N11 -173.7(16)
C72 N12 C71 C113 -2(3)
C72 C111 C112 C113 -2(3)
C74 C66 C65 O7 -170.5(13)
C74 C66 C65 C67 0.0
C66 C74 C69 C68 0.0
C66 C65 C67 O8 -172.0(12)
C66 C65 C67 C68 0.0
C65 C67 C68 C70 176.7(16)
C65 C67 C68 C69 0.0
C67 C68 C69 C74 0.0
C69 C74 C66 C65 0.0
C111 C112 C113 C71 1(3)
C114 N16 C48 N17 -174.4(15)
C114 N16 C48 C49 6(2)
C114 C115 C116 C49 -1(4)

loop_
_smtbx_masks_void_nr
_smtbx_masks_void_average_x
_smtbx_masks_void_average_y
_smtbx_masks_void_average_z
_smtbx_masks_void_volume
_smtbx_masks_void_count_electrons
1 -0.105 -0.327 0.000 1179.7 375.8
